data_4024818
loop_
_publ_author_name
'Christopher W. Bond'
'Alexander J. Cresswell'
'Stephen G. Davies'
'Ai M. Fletcher'
'Wataru Kurosawa'
'James A. Lee'
'Paul M. Roberts'
'Angela J. Russell'
'Andrew D. Smith'
'James E. Thomson'

_publ_contact_author_address
;Department of Chemistry
Chemistry Research laboratory
University of Oxford
Mansfield Road
Oxford
OX1 3TA
UK
;
_publ_contact_author_email steve.davies@chem.ox.ac.uk
_publ_contact_author_fax '+44 1865 275633'
_publ_contact_author_name 'Stephen G. Davies'
_publ_contact_author_phone '+44 1865 275695'
_publ_section_title
;
Ammonium-Directed Oxidation of Cyclic Allylic and Homoallylic Amines
;
_journal_name_full 'Journal of Organic Chemistry'
_journal_page_first 6735
_journal_page_last 6748
_journal_paper_doi 10.1021/jo9012783
_journal_volume 74
_journal_year 2009
_chemical_formula_moiety 'C23 H26 Cl3 N1 O3'
_chemical_formula_sum 'C23 H26 Cl3 N O3'
_chemical_formula_weight 470.82
_space_group_IT_number 14
_symmetry_cell_setting monoclinic
_symmetry_space_group_name_Hall '-P 2yn'
_symmetry_space_group_name_H-M 'P 1 21/n 1'
_atom_sites_solution_hydrogens geom
_atom_sites_solution_primary direct
_audit_creation_date 08-05-07
_audit_creation_method CRYSTALS_ver_12.85
_cell_angle_alpha 90
_cell_angle_beta 99.271(2)
_cell_angle_gamma 90
_cell_formula_units_Z 4
_cell_length_a 9.3961(4)
_cell_length_b 14.0160(6)
_cell_length_c 18.0227(9)
_cell_measurement_reflns_used 4564
_cell_measurement_temperature 150
_cell_measurement_theta_max 27
_cell_measurement_theta_min 5
_cell_volume 2342.51(18)
_computing_cell_refinement 'DENZO/SCALEPACK (Otwinowski & Minor, 1997)'
_computing_data_collection 'COLLECT (Nonius, 1997-2001).'
_computing_data_reduction 'DENZO/SCALEPACK (Otwinowski & Minor, 1997)'
_computing_molecular_graphics 'CAMERON (Watkin et al., 1996)'
_computing_publication_material 'CRYSTALS (Betteridge et al., 2003)'
_computing_structure_refinement 'CRYSTALS (Betteridge et al., 2003)'
_computing_structure_solution 'SIR92 (Altomare et al., 1994)'
_diffrn_ambient_temperature 150
_diffrn_measured_fraction_theta_full 0.968
_diffrn_measured_fraction_theta_max 0.952
_diffrn_measurement_device 'Nonius KappaCCD'
_diffrn_measurement_device_type Area
_diffrn_measurement_method \w
_diffrn_radiation_monochromator graphite
_diffrn_radiation_type 'Mo K\a'
_diffrn_radiation_wavelength 0.71073
_diffrn_reflns_av_R_equivalents 0.000
_diffrn_reflns_limit_h_max 12
_diffrn_reflns_limit_h_min 0
_diffrn_reflns_limit_k_max 18
_diffrn_reflns_limit_k_min 0
_diffrn_reflns_limit_l_max 23
_diffrn_reflns_limit_l_min -23
_diffrn_reflns_number 5257
_diffrn_reflns_theta_full 25.208
_diffrn_reflns_theta_max 27.400
_diffrn_reflns_theta_min 5.099
_diffrn_standards_number 0
_exptl_absorpt_coefficient_mu 0.415
_exptl_absorpt_correction_T_max 0.96
_exptl_absorpt_correction_T_min 0.96
_exptl_absorpt_correction_type multi-scan
_exptl_absorpt_process_details 'DENZO/SCALEPACK (Otwinowski & Minor, 1997)'
_exptl_crystal_colour colourless
_exptl_crystal_density_diffrn 1.335
_exptl_crystal_density_method 'not measured'
_exptl_crystal_description block
_exptl_crystal_F_000 984
_exptl_crystal_size_max 0.10
_exptl_crystal_size_mid 0.10
_exptl_crystal_size_min 0.10
_refine_diff_density_max 0.31
_refine_diff_density_min -0.29
_refine_ls_extinction_method None
_refine_ls_goodness_of_fit_ref 0.9193
_refine_ls_hydrogen_treatment constr
_refine_ls_matrix_type full
_refine_ls_number_parameters 271
_refine_ls_number_reflns 3687
_refine_ls_number_restraints 0
_refine_ls_R_factor_all 0.0786
_refine_ls_R_factor_gt 0.0537
_refine_ls_shift/su_max 0.000568
_refine_ls_structure_factor_coef Fsqd
_refine_ls_weighting_details
;
 Method, part 1, Chebychev polynomial, (Watkin, 1994, Prince, 1982) 
 [weight] = 1.0/[A~0~*T~0~(x)+A~1~*T~1~(x) ... +A~n-1~]*T~n-1~(x)] 
 where A~i~ are the Chebychev coefficients listed below and x= Fcalc/Fmax 
 Method = Robust Weighting (Prince, 1982) 
 W = [weight] * [1-(deltaF/6*sigmaF)^2^]^2^ 
 A~i~ are: 
 30.5 31.5 18.0 
;
_refine_ls_weighting_scheme calc
_refine_ls_wR_factor_all 0.0921
_refine_ls_wR_factor_gt 0.0810
_refine_ls_wR_factor_ref 0.0778
_reflns_limit_h_max 11
_reflns_limit_h_min -12
_reflns_limit_k_max 18
_reflns_limit_k_min 0
_reflns_limit_l_max 23
_reflns_limit_l_min 0
_reflns_number_gt 3980
_reflns_number_total 5073
_reflns_threshold_expression I>2.0\s(I)
_oxford_diffrn_Wilson_B_factor 2.99
_oxford_diffrn_Wilson_scale 2.03
_oxford_refine_ls_r_factor_ref 0.0469
_oxford_refine_ls_scale 0.7219(11)
_oxford_reflns_number_all 5073
_oxford_reflns_threshold_expression_ref I>3.0\s(I)
_oxford_structure_analysis_title '5070820 SGD208'
_cod_data_source_file jo9012783_si_013.cif
_cod_data_source_block 1
_cod_depositor_comments
;
The following automatic conversions were performed:
'_symmetry_cell_setting' value 'Monoclinic' changed to 'monoclinic'
according to '/home/saulius/struct/CIF-dictionaries/cif_core.dic'
dictionary named 'cif_core.dic' version 2.4.1 from 2010-06-29.

Automatic conversion script
Id: cif_fix_enum 1527 2010-12-29 10:47:43Z saulius 
;
_cod_original_sg_symbol_H-M 'P 1 21/n 1 '
_cod_original_formula_sum 'C23 H26 Cl3 N1 O3'
_cod_database_code 4024818

loop_
_symmetry_equiv_pos_as_xyz
x,y,z
-x,-y,-z
-x+1/2,y+1/2,-z+1/2
x+1/2,-y+1/2,z+1/2

loop_
_atom_site_label
_atom_site_type_symbol
_atom_site_fract_x
_atom_site_fract_y
_atom_site_fract_z
_atom_site_U_iso_or_equiv
_atom_site_occupancy
_atom_site_adp_type
_atom_site_refinement_flags_posn
_atom_site_refinement_flags_adp
_atom_site_refinement_flags_occupancy
_atom_site_disorder_assembly
_atom_site_disorder_group
_oxford_atom_site_special_shape
_atom_site_attached_hydrogens
Cl1 Cl 0.76113(8) 0.57967(5) 0.45800(4) 0.0442 1.0000 Uani . . . . . . .
C2 C 0.6693(3) 0.47770(17) 0.41818(13) 0.0298 1.0000 Uani . . . . . . .
Cl3 Cl 0.75741(8) 0.43305(5) 0.34477(4) 0.0398 1.0000 Uani . . . . . . .
Cl4 Cl 0.49031(8) 0.50665(5) 0.38138(4) 0.0415 1.0000 Uani . . . . . . .
C5 C 0.6737(3) 0.39567(18) 0.47616(13) 0.0324 1.0000 Uani . . . . . . .
O6 O 0.7995(2) 0.39304(13) 0.52018(9) 0.0375 1.0000 Uani . . . . . . .
C7 C 0.8156(3) 0.32177(19) 0.58144(14) 0.0360 1.0000 Uani . . . . . . .
C8 C 0.8989(3) 0.37505(18) 0.64778(14) 0.0316 1.0000 Uani . . . . . . .
O9 O 0.8124(2) 0.45415(13) 0.66313(10) 0.0407 1.0000 Uani . . . . . . .
C10 C 0.9330(3) 0.31166(18) 0.71837(13) 0.0308 1.0000 Uani . . . . . . .
N11 N 0.9626(2) 0.37679(15) 0.78382(11) 0.0290 1.0000 Uani . . . . . . .
C12 C 0.9325(3) 0.3319(2) 0.85356(14) 0.0353 1.0000 Uani . . . . . . .
C13 C 0.7739(3) 0.31205(18) 0.85184(14) 0.0321 1.0000 Uani . . . . . . .
C14 C 0.7289(3) 0.22310(19) 0.87301(14) 0.0348 1.0000 Uani . . . . . . .
C15 C 0.5845(3) 0.2058(2) 0.87442(16) 0.0400 1.0000 Uani . . . . . . .
C16 C 0.4826(3) 0.2765(2) 0.85438(17) 0.0440 1.0000 Uani . . . . . . .
C17 C 0.5270(3) 0.3656(2) 0.83262(17) 0.0453 1.0000 Uani . . . . . . .
C18 C 0.6711(3) 0.38300(19) 0.83197(16) 0.0397 1.0000 Uani . . . . . . .
C19 C 1.1094(3) 0.41738(18) 0.79541(14) 0.0331 1.0000 Uani . . . . . . .
C20 C 1.1189(3) 0.5071(2) 0.84169(14) 0.0365 1.0000 Uani . . . . . . .
C21 C 1.1958(3) 0.5096(2) 0.91382(16) 0.0485 1.0000 Uani . . . . . . .
C22 C 1.2009(4) 0.5922(3) 0.9569(2) 0.0675 1.0000 Uani . . . . . . .
C23 C 1.1303(5) 0.6724(3) 0.9283(2) 0.0700 1.0000 Uani . . . . . . .
C24 C 1.0560(4) 0.6721(2) 0.8561(2) 0.0634 1.0000 Uani . . . . . . .
C25 C 1.0492(4) 0.5894(2) 0.81243(18) 0.0475 1.0000 Uani . . . . . . .
C26 C 1.0531(3) 0.23917(18) 0.71123(15) 0.0376 1.0000 Uani . . . . . . .
C27 C 0.9992(4) 0.1431(2) 0.67586(17) 0.0471 1.0000 Uani . . . . . . .
C28 C 0.8811(4) 0.1482(2) 0.60683(17) 0.0520 1.0000 Uani . . . . . . .
C29 C 0.8864(4) 0.2335(2) 0.55491(16) 0.0499 1.0000 Uani . . . . . . .
O30 O 0.5735(2) 0.34267(14) 0.47607(11) 0.0451 1.0000 Uani . . . . . . .
H71 H 0.7167 0.3059 0.5924 0.0464 1.0000 Uiso R . . . . . .
H81 H 0.9912 0.3983 0.6347 0.0402 1.0000 Uiso R . . . . . .
H101 H 0.8449 0.2756 0.7233 0.0381 1.0000 Uiso R . . . . . .
H122 H 0.9650 0.3770 0.8955 0.0452 1.0000 Uiso R . . . . . .
H121 H 0.9883 0.2724 0.8623 0.0454 1.0000 Uiso R . . . . . .
H141 H 0.7993 0.1737 0.8870 0.0435 1.0000 Uiso R . . . . . .
H151 H 0.5562 0.1446 0.8889 0.0489 1.0000 Uiso R . . . . . .
H161 H 0.3816 0.2637 0.8554 0.0557 1.0000 Uiso R . . . . . .
H171 H 0.4572 0.4141 0.8177 0.0543 1.0000 Uiso R . . . . . .
H181 H 0.7008 0.4440 0.8181 0.0497 1.0000 Uiso R . . . . . .
H192 H 1.1775 0.3704 0.8202 0.0403 1.0000 Uiso R . . . . . .
H191 H 1.1332 0.4333 0.7454 0.0399 1.0000 Uiso R . . . . . .
H211 H 1.2453 0.4530 0.9333 0.0590 1.0000 Uiso R . . . . . .
H221 H 1.2549 0.5928 1.0070 0.0808 1.0000 Uiso R . . . . . .
H231 H 1.1320 0.7282 0.9582 0.0853 1.0000 Uiso R . . . . . .
H241 H 1.0115 0.7277 0.8355 0.0825 1.0000 Uiso R . . . . . .
H251 H 0.9960 0.5886 0.7624 0.0584 1.0000 Uiso R . . . . . .
H262 H 1.1048 0.2262 0.7621 0.0483 1.0000 Uiso R . . . . . .
H261 H 1.1209 0.2681 0.6800 0.0483 1.0000 Uiso R . . . . . .
H272 H 0.9606 0.1050 0.7139 0.0596 1.0000 Uiso R . . . . . .
H271 H 1.0821 0.1092 0.6604 0.0598 1.0000 Uiso R . . . . . .
H281 H 0.7855 0.1490 0.6244 0.0649 1.0000 Uiso R . . . . . .
H282 H 0.8881 0.0899 0.5780 0.0641 1.0000 Uiso R . . . . . .
H292 H 0.9882 0.2474 0.5534 0.0612 1.0000 Uiso R . . . . . .
H291 H 0.8384 0.2181 0.5044 0.0608 1.0000 Uiso R . . . . . .
H91 H 0.8365 0.4577 0.7111 0.0614 1.0000 Uiso R . . . . . .

loop_
_atom_site_aniso_label
_atom_site_aniso_U_11
_atom_site_aniso_U_22
_atom_site_aniso_U_33
_atom_site_aniso_U_23
_atom_site_aniso_U_13
_atom_site_aniso_U_12
Cl1 0.0552(5) 0.0290(3) 0.0466(4) -0.0060(3) 0.0026(3) -0.0060(3)
C2 0.0349(14) 0.0281(13) 0.0251(12) -0.0050(10) 0.0015(10) 0.0017(11)
Cl3 0.0506(4) 0.0374(4) 0.0331(3) -0.0012(3) 0.0118(3) 0.0027(3)
Cl4 0.0402(4) 0.0421(4) 0.0397(3) 0.0006(3) -0.0016(3) 0.0074(3)
C5 0.0414(16) 0.0287(13) 0.0264(12) -0.0045(10) 0.0033(11) -0.0023(12)
O6 0.0383(11) 0.0418(11) 0.0298(9) 0.0089(8) -0.0022(8) -0.0058(9)
C7 0.0471(17) 0.0332(14) 0.0259(13) 0.0067(11) 0.0007(12) -0.0026(12)
C8 0.0348(15) 0.0288(13) 0.0296(13) 0.0036(10) 0.0008(11) 0.0045(11)
O9 0.0471(12) 0.0364(10) 0.0359(10) 0.0037(8) -0.0015(9) 0.0126(9)
C10 0.0362(15) 0.0269(12) 0.0275(12) 0.0022(10) -0.0001(11) -0.0015(11)
N11 0.0320(12) 0.0291(11) 0.0256(10) 0.0010(8) 0.0037(9) -0.0020(9)
C12 0.0389(16) 0.0373(14) 0.0293(13) 0.0064(11) 0.0042(11) -0.0007(12)
C13 0.0391(16) 0.0319(13) 0.0245(12) 0.0000(10) 0.0030(11) -0.0010(12)
C14 0.0403(17) 0.0315(14) 0.0310(13) 0.0037(11) 0.0006(12) 0.0018(11)
C15 0.0425(17) 0.0318(14) 0.0446(16) 0.0058(12) 0.0038(13) -0.0044(12)
C16 0.0392(17) 0.0410(16) 0.0521(17) 0.0062(13) 0.0086(14) -0.0016(13)
C17 0.0432(18) 0.0345(15) 0.0593(19) 0.0084(14) 0.0112(15) 0.0091(13)
C18 0.0450(18) 0.0289(14) 0.0470(16) 0.0023(12) 0.0128(13) 0.0002(12)
C19 0.0346(15) 0.0312(13) 0.0327(13) 0.0005(11) 0.0032(11) -0.0018(11)
C20 0.0401(16) 0.0352(14) 0.0349(13) -0.0033(12) 0.0081(12) -0.0080(12)
C21 0.059(2) 0.0491(18) 0.0367(15) -0.0030(14) 0.0036(14) -0.0078(16)
C22 0.091(3) 0.066(3) 0.0457(19) -0.0192(17) 0.0116(19) -0.028(2)
C23 0.095(3) 0.051(2) 0.071(3) -0.0287(19) 0.032(2) -0.024(2)
C24 0.077(3) 0.0337(17) 0.085(3) -0.0058(17) 0.029(2) -0.0016(17)
C25 0.056(2) 0.0351(16) 0.0513(18) -0.0001(13) 0.0078(15) -0.0028(14)
C26 0.0454(17) 0.0286(13) 0.0363(14) 0.0000(11) -0.0006(12) 0.0068(12)
C27 0.064(2) 0.0306(15) 0.0440(16) -0.0015(13) 0.0013(15) 0.0074(14)
C28 0.077(2) 0.0313(15) 0.0431(17) -0.0035(13) -0.0025(16) -0.0021(15)
C29 0.075(2) 0.0407(16) 0.0310(15) -0.0030(13) -0.0013(15) -0.0006(16)
O30 0.0501(13) 0.0425(12) 0.0388(11) 0.0062(9) -0.0048(9) -0.0133(10)

loop_
_atom_type_symbol
_atom_type_scat_dispersion_real
_atom_type_scat_dispersion_imag
_atom_type_scat_Cromer_Mann_a1
_atom_type_scat_Cromer_Mann_b1
_atom_type_scat_Cromer_Mann_a2
_atom_type_scat_Cromer_Mann_b2
_atom_type_scat_Cromer_Mann_a3
_atom_type_scat_Cromer_Mann_b3
_atom_type_scat_Cromer_Mann_a4
_atom_type_scat_Cromer_Mann_b4
_atom_type_scat_Cromer_Mann_c
_atom_type_scat_source
C 0.0033 0.0016 2.3100 20.8439 1.0200 10.2075 1.5886 0.5687 0.8650 51.6512 0.2156 'International Tables Vol C 4.2.6.8 and 6.1.1.4'
H 0.0000 0.0000 0.4930 10.5109 0.3229 26.1257 0.1402 3.1424 0.0408 57.7998 0.0030 'International Tables Vol C 4.2.6.8 and 6.1.1.4'
Cl 0.1484 0.1585 11.4604 0.0104 7.1964 1.1662 6.2556 18.5194 1.6455 47.7784 -9.5574 'International Tables Vol C 4.2.6.8 and 6.1.1.4'
N 0.0061 0.0033 12.2126 0.0057 3.1322 9.8933 2.0125 28.9975 1.1663 0.5826 -11.5290 'International Tables Vol C 4.2.6.8 and 6.1.1.4'
O 0.0106 0.0060 3.0485 13.2771 2.2868 5.7011 1.5463 0.3239 0.8670 32.9089 0.2508 'International Tables Vol C 4.2.6.8 and 6.1.1.4'

loop_
_geom_angle_atom_site_label_1
_geom_angle_site_symmetry_1
_geom_angle_atom_site_label_2
_geom_angle_site_symmetry_2
_geom_angle_atom_site_label_3
_geom_angle_site_symmetry_3
_geom_angle
_geom_angle_publ_flag
Cl1 . C2 . Cl3 . 109.37(14) yes
Cl1 . C2 . Cl4 . 110.08(13) yes
Cl3 . C2 . Cl4 . 109.40(13) yes
Cl1 . C2 . C5 . 111.67(17) yes
Cl3 . C2 . C5 . 105.94(17) yes
Cl4 . C2 . C5 . 110.28(19) yes
C2 . C5 . O6 . 110.6(2) yes
C2 . C5 . O30 . 121.5(2) yes
O6 . C5 . O30 . 127.8(2) yes
C5 . O6 . C7 . 116.4(2) yes
O6 . C7 . C8 . 103.5(2) yes
O6 . C7 . C29 . 108.2(2) yes
C8 . C7 . C29 . 116.9(2) yes
O6 . C7 . H71 . 108.0 no
C8 . C7 . H71 . 109.3 no
C29 . C7 . H71 . 110.3 no
C7 . C8 . O9 . 107.3(2) yes
C7 . C8 . C10 . 112.3(2) yes
O9 . C8 . C10 . 109.7(2) yes
C7 . C8 . H81 . 109.6 no
O9 . C8 . H81 . 109.7 no
C10 . C8 . H81 . 108.3 no
C8 . O9 . H91 . 100.0 no
C8 . C10 . N11 . 106.81(19) yes
C8 . C10 . C26 . 111.6(2) yes
N11 . C10 . C26 . 115.3(2) yes
C8 . C10 . H101 . 107.7 no
N11 . C10 . H101 . 107.2 no
C26 . C10 . H101 . 107.9 no
C10 . N11 . C12 . 112.3(2) yes
C10 . N11 . C19 . 113.7(2) yes
C12 . N11 . C19 . 110.34(19) yes
N11 . C12 . C13 . 112.7(2) yes
N11 . C12 . H122 . 107.4 no
C13 . C12 . H122 . 108.3 no
N11 . C12 . H121 . 109.2 no
C13 . C12 . H121 . 110.2 no
H122 . C12 . H121 . 109.0 no
C12 . C13 . C14 . 120.2(2) yes
C12 . C13 . C18 . 121.0(2) yes
C14 . C13 . C18 . 118.8(3) yes
C13 . C14 . C15 . 120.4(3) yes
C13 . C14 . H141 . 119.3 no
C15 . C14 . H141 . 120.3 no
C14 . C15 . C16 . 120.6(3) yes
C14 . C15 . H151 . 119.0 no
C16 . C15 . H151 . 120.4 no
C15 . C16 . C17 . 119.3(3) yes
C15 . C16 . H161 . 120.1 no
C17 . C16 . H161 . 120.6 no
C16 . C17 . C18 . 120.0(3) yes
C16 . C17 . H171 . 119.7 no
C18 . C17 . H171 . 120.3 no
C13 . C18 . C17 . 120.9(3) yes
C13 . C18 . H181 . 119.4 no
C17 . C18 . H181 . 119.6 no
N11 . C19 . C20 . 111.8(2) yes
N11 . C19 . H192 . 109.5 no
C20 . C19 . H192 . 109.5 no
N11 . C19 . H191 . 107.6 no
C20 . C19 . H191 . 108.3 no
H192 . C19 . H191 . 110.0 no
C19 . C20 . C21 . 121.2(3) yes
C19 . C20 . C25 . 120.1(2) yes
C21 . C20 . C25 . 118.7(3) yes
C20 . C21 . C22 . 120.7(3) yes
C20 . C21 . H211 . 118.3 no
C22 . C21 . H211 . 120.9 no
C21 . C22 . C23 . 120.3(3) yes
C21 . C22 . H221 . 119.8 no
C23 . C22 . H221 . 119.9 no
C22 . C23 . C24 . 119.8(3) yes
C22 . C23 . H231 . 120.2 no
C24 . C23 . H231 . 120.1 no
C23 . C24 . C25 . 120.5(3) yes
C23 . C24 . H241 . 120.1 no
C25 . C24 . H241 . 119.4 no
C24 . C25 . C20 . 119.9(3) yes
C24 . C25 . H251 . 120.7 no
C20 . C25 . H251 . 119.3 no
C10 . C26 . C27 . 114.5(2) yes
C10 . C26 . H262 . 107.6 no
C27 . C26 . H262 . 107.8 no
C10 . C26 . H261 . 108.7 no
C27 . C26 . H261 . 108.5 no
H262 . C26 . H261 . 109.6 no
C26 . C27 . C28 . 116.3(2) yes
C26 . C27 . H272 . 108.6 no
C28 . C27 . H272 . 107.0 no
C26 . C27 . H271 . 108.4 no
C28 . C27 . H271 . 107.1 no
H272 . C27 . H271 . 109.3 no
C27 . C28 . C29 . 116.4(3) yes
C27 . C28 . H281 . 108.3 no
C29 . C28 . H281 . 107.8 no
C27 . C28 . H282 . 107.0 no
C29 . C28 . H282 . 108.5 no
H281 . C28 . H282 . 108.7 no
C28 . C29 . C7 . 112.8(2) yes
C28 . C29 . H292 . 107.5 no
C7 . C29 . H292 . 109.0 no
C28 . C29 . H291 . 110.1 no
C7 . C29 . H291 . 108.4 no
H292 . C29 . H291 . 109.0 no

loop_
_geom_bond_atom_site_label_1
_geom_bond_site_symmetry_1
_geom_bond_atom_site_label_2
_geom_bond_site_symmetry_2
_geom_bond_distance
_geom_bond_publ_flag
Cl1 . C2 . 1.761(2) yes
C2 . Cl3 . 1.783(2) yes
C2 . Cl4 . 1.753(3) yes
C2 . C5 . 1.550(3) yes
C5 . O6 . 1.313(3) yes
C5 . O30 . 1.199(3) yes
O6 . C7 . 1.478(3) yes
C7 . C8 . 1.516(3) yes
C7 . C29 . 1.518(4) yes
C7 . H71 . 1.005 no
C8 . O9 . 1.428(3) yes
C8 . C10 . 1.542(3) yes
C8 . H81 . 0.990 no
O9 . H91 . 0.858 no
C10 . N11 . 1.482(3) yes
C10 . C26 . 1.539(4) yes
C10 . H101 . 0.986 no
N11 . C12 . 1.473(3) yes
N11 . C19 . 1.475(3) yes
C12 . C13 . 1.511(4) yes
C12 . H122 . 0.994 no
C12 . H121 . 0.984 no
C13 . C14 . 1.390(3) yes
C13 . C18 . 1.393(4) yes
C14 . C15 . 1.382(4) yes
C14 . H141 . 0.963 no
C15 . C16 . 1.385(4) yes
C15 . H151 . 0.946 no
C16 . C17 . 1.393(4) yes
C16 . H161 . 0.969 no
C17 . C18 . 1.377(4) yes
C17 . H171 . 0.953 no
C18 . H181 . 0.945 no
C19 . C20 . 1.504(4) yes
C19 . H192 . 0.975 no
C19 . H191 . 0.989 no
C20 . C21 . 1.382(4) yes
C20 . C25 . 1.388(4) yes
C21 . C22 . 1.390(4) yes
C21 . H211 . 0.957 no
C22 . C23 . 1.364(5) yes
C22 . H221 . 0.962 no
C23 . C24 . 1.374(5) yes
C23 . H231 . 0.948 no
C24 . C25 . 1.396(4) yes
C24 . H241 . 0.933 no
C25 . H251 . 0.958 no
C26 . C27 . 1.540(4) yes
C26 . H262 . 0.983 no
C26 . H261 . 1.001 no
C27 . C28 . 1.529(4) yes
C27 . H272 . 0.984 no
C27 . H271 . 0.989 no
C28 . C29 . 1.525(4) yes
C28 . H281 . 1.000 no
C28 . H282 . 0.976 no
C29 . H292 . 0.981 no
C29 . H291 . 0.974 no

loop_
_geom_hbond_atom_site_label_D
_geom_hbond_site_symmetry_D
_geom_hbond_atom_site_label_H
_geom_hbond_site_symmetry_H
_geom_hbond_atom_site_label_A
_geom_hbond_site_symmetry_A
_geom_hbond_angle_DHA
_geom_hbond_distance_DH
_geom_hbond_distance_HA
_geom_hbond_distance_DA
_geom_hbond_publ_flag
O9 . H91 . N11 . 132 0.86 1.98 2.629(4) yes
